data_2203196
loop_
_publ_author_name
'Bolton, Peter R.'
'Levason, William'
'Reid, Gillian'
'Webster, Michael'

_publ_section_title
;
 <i>mer</i>-Trichlorotris(dimethyl sulfide)ruthenium(III)
;
_journal_issue 2
_journal_name_full 'Acta Crystallographica Section E'
_journal_page_first m207
_journal_page_last m208
_journal_paper_doi 10.1107/S1600536804001047
_journal_volume 60
_journal_year 2004
_chemical_formula_iupac '[Ru Cl3 (C2 H6 S1)3]'
_chemical_formula_moiety 'C6 H18 Cl3 Ru S3'
_chemical_formula_sum 'C6 H18 Cl3 Ru S3'
_chemical_formula_weight 393.80
_chemical_name_systematic
;
mer-trichlorotris(dimethyl sulfide)ruthenium(III)
;
_space_group_IT_number 33
_symmetry_cell_setting orthorhombic
_symmetry_space_group_name_Hall 'P 2c -2n'
_symmetry_space_group_name_H-M 'P n a 21'
_atom_sites_solution_hydrogens geom
_atom_sites_solution_primary direct
_atom_sites_solution_secondary difmap
_audit_creation_method 'SHELXL-97 + hand edit'
_cell_angle_alpha 90.00
_cell_angle_beta 90.00
_cell_angle_gamma 90.00
_cell_formula_units_Z 4
_cell_length_a 16.391(2)
_cell_length_b 8.5400(10)
_cell_length_c 10.4825(10)
_cell_measurement_reflns_used 5262
_cell_measurement_temperature 120(2)
_cell_measurement_theta_max 27.48
_cell_measurement_theta_min 2.91
_cell_volume 1467.3(3)
_computing_cell_refinement 'COLLECT and DENZO'
_computing_data_collection 'COLLECT (Hooft, 1998) and DENZO (Otwinowski & Minor, 1997)'
_computing_data_reduction 'COLLECT and DENZO'
_computing_molecular_graphics 'ORTEPII (Johnson, 1976)'
_computing_structure_refinement 'SHELXL97 (Sheldrick, 1997)'
_computing_structure_solution 'SHELXS97 (Sheldrick, 1997)'
_diffrn_ambient_temperature 120(2)
_diffrn_measured_fraction_theta_full 0.994
_diffrn_measured_fraction_theta_max 0.994
_diffrn_measurement_device_type 'Nonius KappaCCD area-detector'
_diffrn_measurement_method '\f and \w'
_diffrn_radiation_monochromator graphite
_diffrn_radiation_source 'Nonius rotating anode'
_diffrn_radiation_type MoK\a
_diffrn_radiation_wavelength 0.71073
_diffrn_reflns_av_R_equivalents 0.0583
_diffrn_reflns_av_sigmaI/netI 0.0564
_diffrn_reflns_limit_h_max 21
_diffrn_reflns_limit_h_min -21
_diffrn_reflns_limit_k_max 10
_diffrn_reflns_limit_k_min -11
_diffrn_reflns_limit_l_max 13
_diffrn_reflns_limit_l_min -12
_diffrn_reflns_number 11276
_diffrn_reflns_theta_full 27.49
_diffrn_reflns_theta_max 27.49
_diffrn_reflns_theta_min 3.08
_diffrn_standards_decay_% 0
_diffrn_standards_number 0
_exptl_absorpt_coefficient_mu 2.004
_exptl_absorpt_correction_T_max 0.818
_exptl_absorpt_correction_T_min 0.629
_exptl_absorpt_correction_type multi-scan
_exptl_absorpt_process_details 'SORTAV, R H Blessing, J. Appl. Cryst., 1997, 30, 421-426.'
_exptl_crystal_colour red
_exptl_crystal_density_diffrn 1.783
_exptl_crystal_density_method 'not measured'
_exptl_crystal_description block
_exptl_crystal_F_000 788
_exptl_crystal_size_max 0.18
_exptl_crystal_size_mid 0.18
_exptl_crystal_size_min 0.10
_refine_diff_density_max 0.790
_refine_diff_density_min -0.652
_refine_ls_abs_structure_details 'Flack (1983), 0000 Friedel pairs'
_refine_ls_abs_structure_Flack -0.04(3)
_refine_ls_extinction_coef 0.0045(3)
_refine_ls_extinction_expression Fc^*^=kFc[1+0.001xFc^2^\l^3^/sin(2\q)]^-1/4^
_refine_ls_extinction_method SHELXL97
_refine_ls_goodness_of_fit_ref 1.035
_refine_ls_hydrogen_treatment constr
_refine_ls_matrix_type full
_refine_ls_number_parameters 120
_refine_ls_number_reflns 3263
_refine_ls_number_restraints 1
_refine_ls_restrained_S_all 1.035
_refine_ls_R_factor_all 0.0359
_refine_ls_R_factor_gt 0.0291
_refine_ls_shift/su_max 0.001
_refine_ls_shift/su_mean 0.000
_refine_ls_structure_factor_coef Fsqd
_refine_ls_weighting_details 'w = 1/[\s^2^(Fo^2^)+(0.0171P)^2^+0.0078P] where P = (Fo^2^+2Fc^2^)/3'
_refine_ls_weighting_scheme calc
_refine_ls_wR_factor_gt 0.0611
_refine_ls_wR_factor_ref 0.0642
_reflns_number_gt 2912
_reflns_number_total 3263
_reflns_threshold_expression I>2\s(I)
_cod_data_source_file hg6017.cif
_cod_data_source_block I
_cod_database_code 2203196
_cod_database_fobs_code 2203196

loop_
_symmetry_equiv_pos_as_xyz
'x, y, z'
'-x+1/2, y+1/2, z+1/2'
'x+1/2, -y+1/2, z'
'-x, -y, z+1/2'

loop_
_atom_site_label
_atom_site_fract_x
_atom_site_fract_y
_atom_site_fract_z
_atom_site_U_iso_or_equiv
_atom_site_adp_type
_atom_site_calc_flag
_atom_site_refinement_flags
_atom_site_occupancy
_atom_site_type_symbol
Ru1 0.138500(16) 0.74481(2) 0.33416(3) 0.01249(9) Uani d . 1 Ru
Cl1 0.25315(6) 0.77875(10) 0.20423(9) 0.0224(2) Uani d . 1 Cl
Cl2 0.02346(5) 0.74323(9) 0.46717(9) 0.0186(2) Uani d . 1 Cl
Cl3 0.14814(5) 0.46959(8) 0.33899(11) 0.02330(19) Uani d . 1 Cl
S1 0.05396(6) 0.72744(10) 0.14917(10) 0.0198(2) Uani d . 1 S
S2 0.23383(6) 0.77039(11) 0.50511(10) 0.0205(2) Uani d . 1 S
S3 0.12723(4) 1.02262(8) 0.32995(11) 0.01613(17) Uani d . 1 S
C1 -0.0287(2) 0.5952(4) 0.1815(3) 0.0269(8) Uani d . 1 C
H1A -0.0648 0.6412 0.2460 0.043(3) Uiso calc R 1 H
H1B -0.0068 0.4958 0.2133 0.043(3) Uiso calc R 1 H
H1C -0.0596 0.5765 0.1029 0.043(3) Uiso calc R 1 H
C2 0.1072(2) 0.6144(5) 0.0318(4) 0.0329(10) Uani d . 1 C
H2A 0.1554 0.6723 0.0029 0.043(3) Uiso calc R 1 H
H2B 0.0711 0.5945 -0.0409 0.043(3) Uiso calc R 1 H
H2C 0.1243 0.5145 0.0693 0.043(3) Uiso calc R 1 H
C3 0.3097(2) 0.6181(4) 0.4915(4) 0.0321(10) Uani d . 1 C
H3A 0.3400 0.6314 0.4117 0.043(3) Uiso calc R 1 H
H3B 0.2829 0.5156 0.4918 0.043(3) Uiso calc R 1 H
H3C 0.3475 0.6247 0.5638 0.043(3) Uiso calc R 1 H
C4 0.1894(2) 0.7178(4) 0.6556(3) 0.0284(9) Uani d . 1 C
H4A 0.1460 0.7922 0.6770 0.043(3) Uiso calc R 1 H
H4B 0.2315 0.7205 0.7220 0.043(3) Uiso calc R 1 H
H4C 0.1665 0.6120 0.6500 0.043(3) Uiso calc R 1 H
C5 0.1292(2) 1.0949(4) 0.4900(3) 0.0276(9) Uani d . 1 C
H5A 0.1824 1.0721 0.5284 0.043(3) Uiso calc R 1 H
H5B 0.0862 1.0438 0.5398 0.043(3) Uiso calc R 1 H
H5C 0.1201 1.2083 0.4894 0.043(3) Uiso calc R 1 H
C6 0.0248(2) 1.0823(4) 0.2899(4) 0.0275(8) Uani d . 1 C
H6A 0.0125 1.0513 0.2020 0.043(3) Uiso calc R 1 H
H6B 0.0201 1.1962 0.2980 0.043(3) Uiso calc R 1 H
H6C -0.0139 1.0317 0.3481 0.043(3) Uiso calc R 1 H

loop_
_atom_site_aniso_label
_atom_site_aniso_U_11
_atom_site_aniso_U_22
_atom_site_aniso_U_33
_atom_site_aniso_U_12
_atom_site_aniso_U_13
_atom_site_aniso_U_23
Ru1 0.01246(14) 0.01152(15) 0.01350(14) -0.00008(8) 0.00046(14) 0.00110(12)
Cl1 0.0191(5) 0.0259(5) 0.0222(5) 0.0018(4) 0.0088(4) 0.0028(5)
Cl2 0.0157(5) 0.0206(5) 0.0195(5) -0.0018(3) 0.0050(4) 0.0028(3)
Cl3 0.0264(4) 0.0114(4) 0.0321(5) 0.0013(3) -0.0004(5) 0.0020(5)
S1 0.0233(5) 0.0179(4) 0.0181(4) -0.0002(3) -0.0061(4) -0.0028(4)
S2 0.0180(5) 0.0218(5) 0.0216(5) -0.0031(4) -0.0060(4) 0.0060(4)
S3 0.0215(4) 0.0115(4) 0.0154(4) -0.0005(3) 0.0022(5) 0.0013(5)
C1 0.0217(18) 0.026(2) 0.033(2) -0.0032(15) -0.0036(17) -0.0058(15)
C2 0.036(2) 0.039(3) 0.024(2) 0.0018(17) 0.0032(17) -0.0141(17)
C3 0.0198(19) 0.043(3) 0.033(2) 0.0051(17) -0.0004(17) 0.0110(17)
C4 0.028(2) 0.037(2) 0.0200(18) 0.0023(17) -0.0049(17) 0.0044(17)
C5 0.043(2) 0.018(2) 0.022(2) -0.0004(17) -0.0059(17) -0.0062(14)
C6 0.029(2) 0.0217(18) 0.032(2) 0.0082(15) -0.0097(16) -0.0001(15)

loop_
_atom_type_symbol
_atom_type_description
_atom_type_scat_dispersion_real
_atom_type_scat_dispersion_imag
_atom_type_scat_source
C C 0.0033 0.0016 'International Tables Vol C Tables 4.2.6.8 and 6.1.1.4'
H H 0.0000 0.0000 'International Tables Vol C Tables 4.2.6.8 and 6.1.1.4'
Cl Cl 0.1484 0.1585 'International Tables Vol C Tables 4.2.6.8 and 6.1.1.4'
S S 0.1246 0.1234 'International Tables Vol C Tables 4.2.6.8 and 6.1.1.4'
Ru Ru -1.2594 0.8363 'International Tables Vol C Tables 4.2.6.8 and 6.1.1.4'

loop_
_geom_angle_atom_site_label_1
_geom_angle_atom_site_label_2
_geom_angle_atom_site_label_3
_geom_angle
_geom_angle_publ_flag
Cl1 Ru1 Cl2 173.19(3) y
Cl1 Ru1 Cl3 94.72(3) y
Cl2 Ru1 Cl3 92.03(3) y
Cl1 Ru1 S3 85.87(3) ?
Cl2 Ru1 S3 87.39(3) ?
Cl3 Ru1 S3 179.37(3) y
Cl1 Ru1 S2 84.26(4) ?
Cl2 Ru1 S2 94.62(4) ?
Cl3 Ru1 S2 91.79(3) ?
S3 Ru1 S2 88.48(3) y
Cl1 Ru1 S1 90.06(4) ?
Cl2 Ru1 S1 90.91(4) ?
Cl3 Ru1 S1 89.68(3) ?
S3 Ru1 S1 90.10(3) y
S2 Ru1 S1 174.22(4) y
C2 S1 C1 99.11(17) y
C2 S1 Ru1 107.96(13) ?
C1 S1 Ru1 108.87(12) ?
C4 S2 C3 99.71(17) y
C4 S2 Ru1 111.80(13) ?
C3 S2 Ru1 109.02(13) ?
C5 S3 C6 97.90(17) y
C5 S3 Ru1 108.98(12) ?
C6 S3 Ru1 110.97(11) ?
S1 C1 H1A 109.5 ?
S1 C1 H1B 109.5 ?
H1A C1 H1B 109.5 ?
S1 C1 H1C 109.5 ?
H1A C1 H1C 109.5 ?
H1B C1 H1C 109.5 ?
S1 C2 H2A 109.5 ?
S1 C2 H2B 109.5 ?
H2A C2 H2B 109.5 ?
S1 C2 H2C 109.5 ?
H2A C2 H2C 109.5 ?
H2B C2 H2C 109.5 ?
S2 C3 H3A 109.5 ?
S2 C3 H3B 109.5 ?
H3A C3 H3B 109.5 ?
S2 C3 H3C 109.5 ?
H3A C3 H3C 109.5 ?
H3B C3 H3C 109.5 ?
S2 C4 H4A 109.5 ?
S2 C4 H4B 109.5 ?
H4A C4 H4B 109.5 ?
S2 C4 H4C 109.5 ?
H4A C4 H4C 109.5 ?
H4B C4 H4C 109.5 ?
S3 C5 H5A 109.5 ?
S3 C5 H5B 109.5 ?
H5A C5 H5B 109.5 ?
S3 C5 H5C 109.5 ?
H5A C5 H5C 109.5 ?
H5B C5 H5C 109.5 ?
S3 C6 H6A 109.5 ?
S3 C6 H6B 109.5 ?
H6A C6 H6B 109.5 ?
S3 C6 H6C 109.5 ?
H6A C6 H6C 109.5 ?
H6B C6 H6C 109.5 ?

loop_
_geom_bond_atom_site_label_1
_geom_bond_atom_site_label_2
_geom_bond_distance
_geom_bond_publ_flag
Ru1 Cl1 2.3389(10) y
Ru1 Cl2 2.3451(9) y
Ru1 Cl3 2.3562(8) y
Ru1 S1 2.3879(10) y
Ru1 S2 2.3876(11) y
Ru1 S3 2.3801(8) y
S1 C1 1.796(3) y
S1 C2 1.791(4) y
S2 C4 1.795(4) ?
S2 C3 1.806(4) ?
S3 C5 1.787(4) ?
S3 C6 1.805(3) ?
C1 H1A 0.9800 ?
C1 H1B 0.9800 ?
C1 H1C 0.9800 ?
C2 H2A 0.9800 ?
C2 H2B 0.9800 ?
C2 H2C 0.9800 ?
C3 H3A 0.9800 ?
C3 H3B 0.9800 ?
C3 H3C 0.9800 ?
C4 H4A 0.9800 ?
C4 H4B 0.9800 ?
C4 H4C 0.9800 ?
C5 H5A 0.9800 ?
C5 H5B 0.9800 ?
C5 H5C 0.9800 ?
C6 H6A 0.9800 ?
C6 H6B 0.9800 ?
C6 H6C 0.9800 ?
